data_1569108
loop_
_publ_author_name
'Gao, Mingchun'
'Ruiz, Jose M.'
'Jimenez, Emily'
'Lo, Anna'
'Laconsay, Croix J.'
'Fettinger, James C.'
'Tantillo, Dean J.'
'Shaw, Jared T.'

_publ_section_title
;
 Catalytic generation of <i>ortho</i>-quinone dimethides <i>via</i>
 donor/donor rhodium carbenes.
;
_journal_issue 23
_journal_name_full 'Chemical science'
_journal_page_first 6443
_journal_page_last 6448
_journal_paper_doi 10.1039/d3sc00734k
_journal_volume 14
_journal_year 2023
_chemical_formula_moiety 'C31 H25 N O4'
_chemical_formula_sum 'C31 H25 N O4'
_chemical_formula_weight 475.52
_space_group_crystal_system triclinic
_space_group_IT_number 2
_space_group_name_Hall '-P 1'
_space_group_name_H-M_alt 'P -1'
_atom_sites_solution_hydrogens difmap
_audit_creation_method SHELXL-2017/1
_audit_update_record
;
2021-05-31 deposited with the CCDC.	2023-05-11 downloaded from the CCDC.
;
_cell_angle_alpha 75.214(3)
_cell_angle_beta 78.879(3)
_cell_angle_gamma 68.820(2)
_cell_formula_units_Z 4
_cell_length_a 10.2681(8)
_cell_length_b 13.4445(10)
_cell_length_c 18.5225(14)
_cell_measurement_reflns_used 9849
_cell_measurement_temperature 90(2)
_cell_measurement_theta_max 68.45
_cell_measurement_theta_min 4.65
_cell_volume 2290.9(3)
_computing_cell_refinement 'SAINT (8.38a) (Bruker, 2017)'
_computing_data_collection 'Apex3 (2019.1) (Bruker, 2019)'
_computing_data_reduction 'SAINT (8.38a) (Bruker, 2017)'
_computing_molecular_graphics 'Bruker SHELXTL'
_computing_publication_material 'Bruker SHELXTL'
_computing_structure_refinement 'SHELXL-2017/1 (Sheldrick, 2017)'
_computing_structure_solution 'SHELXT (Sheldrick, 2014)'
_diffrn_ambient_temperature 90(2)
_diffrn_measured_fraction_theta_full 0.943
_diffrn_measured_fraction_theta_max 0.941
_diffrn_measurement_device_type 'Bruker Duo APEXII CCD'
_diffrn_measurement_method '\f and \w scans'
_diffrn_radiation_type CuK\a
_diffrn_radiation_wavelength 1.54178
_diffrn_reflns_av_R_equivalents 0.0144
_diffrn_reflns_av_unetI/netI 0.0229
_diffrn_reflns_Laue_measured_fraction_full 0.943
_diffrn_reflns_Laue_measured_fraction_max 0.941
_diffrn_reflns_limit_h_max 12
_diffrn_reflns_limit_h_min -12
_diffrn_reflns_limit_k_max 16
_diffrn_reflns_limit_k_min -16
_diffrn_reflns_limit_l_max 22
_diffrn_reflns_limit_l_min -22
_diffrn_reflns_number 14547
_diffrn_reflns_point_group_measured_fraction_full 0.943
_diffrn_reflns_point_group_measured_fraction_max 0.941
_diffrn_reflns_theta_full 67.679
_diffrn_reflns_theta_max 67.903
_diffrn_reflns_theta_min 2.483
_exptl_absorpt_coefficient_mu 0.732
_exptl_absorpt_correction_T_max 0.9126
_exptl_absorpt_correction_T_min 0.8432
_exptl_absorpt_correction_type multi-scan
_exptl_absorpt_process_details 'SADABS 2016/2 (Sheldrick, 2016)'
_exptl_crystal_colour yellow
_exptl_crystal_density_diffrn 1.379
_exptl_crystal_description Block
_exptl_crystal_F_000 1000
_exptl_crystal_size_max 0.271
_exptl_crystal_size_mid 0.184
_exptl_crystal_size_min 0.056
_refine_diff_density_max 0.228
_refine_diff_density_min -0.248
_refine_diff_density_rms 0.040
_refine_ls_extinction_coef 0.00103(12)
_refine_ls_extinction_expression Fc^*^=kFc[1+0.001xFc^2^\l^3^/sin(2\q)]^-1/4^
_refine_ls_extinction_method 'SHELXL-2017/1 (Sheldrick 2017)'
_refine_ls_goodness_of_fit_ref 1.045
_refine_ls_hydrogen_treatment refall
_refine_ls_matrix_type full
_refine_ls_number_parameters 850
_refine_ls_number_reflns 7860
_refine_ls_number_restraints 0
_refine_ls_restrained_S_all 1.045
_refine_ls_R_factor_all 0.0347
_refine_ls_R_factor_gt 0.0328
_refine_ls_shift/su_max 0.001
_refine_ls_shift/su_mean 0.000
_refine_ls_structure_factor_coef Fsqd
_refine_ls_weighting_details 'w=1/[\s^2^(Fo^2^)+(0.0496P)^2^+0.7005P] where P=(Fo^2^+2Fc^2^)/3'
_refine_ls_weighting_scheme calc
_refine_ls_wR_factor_gt 0.0875
_refine_ls_wR_factor_ref 0.0893
_reflns_Friedel_coverage 0.000
_reflns_number_gt 7357
_reflns_number_total 7860
_reflns_threshold_expression 'I > 2\s(I)'
_cod_data_source_file d3sc00734k2.cif
_cod_data_source_block JF2999FMI
_cod_depositor_comments 'Adding full bibliography for 1569107--1569117.cif.'
_cod_database_code 1569108
_shelx_shelxl_version_number 2017/1
_shelx_space_group_comment
; 
The symmetry employed for this shelxl refinement is uniquely defined 
by the following loop, which should always be used as a source of 
symmetry information in preference to the above space-group names. 
They are only intended as comments. 
;
_shelx_estimated_absorpt_t_min 0.826
_shelx_estimated_absorpt_t_max 0.960

loop_
_space_group_symop_operation_xyz
'x, y, z'
'-x, -y, -z'

loop_
_atom_site_label
_atom_site_type_symbol
_atom_site_fract_x
_atom_site_fract_y
_atom_site_fract_z
_atom_site_U_iso_or_equiv
_atom_site_adp_type
_atom_site_occupancy
_atom_site_site_symmetry_order
_atom_site_calc_flag
_atom_site_refinement_flags_posn
_atom_site_refinement_flags_adp
_atom_site_refinement_flags_occupancy
_atom_site_disorder_assembly
_atom_site_disorder_group
C1 C 0.32190(12) 0.82139(9) 0.32082(7) 0.0182(2) Uani 1 1 d . . . . .
O1 O 0.29601(8) 0.83863(7) 0.24469(5) 0.02051(18) Uani 1 1 d . . . . .
C2 C 0.16300(12) 0.91020(9) 0.22404(7) 0.0193(2) Uani 1 1 d . . . . .
O2 O 0.17589(9) 1.01102(7) 0.18430(5) 0.02332(19) Uani 1 1 d . . . . .
C3 C 0.04837(12) 0.92782(9) 0.28884(7) 0.0197(2) Uani 1 1 d . . . . .
O3 O 0.12914(9) 0.86577(7) 0.17207(5) 0.02297(19) Uani 1 1 d . . . . .
C4 C 0.06844(12) 0.86266(9) 0.36047(7) 0.0189(2) Uani 1 1 d . . . . .
C5 C 0.20977(12) 0.77404(9) 0.37131(7) 0.0184(2) Uani 1 1 d . . . . .
H5 H 0.2118(14) 0.7147(11) 0.3488(8) 0.017(3) Uiso 1 1 d . . . . .
C6 C 0.47072(12) 0.73541(9) 0.32654(6) 0.0187(2) Uani 1 1 d . . . . .
N6 N 0.54613(10) 0.77335(8) 0.35959(6) 0.0187(2) Uani 1 1 d . . . . .
O6 O 0.51131(9) 0.64886(7) 0.30622(5) 0.0243(2) Uani 1 1 d . . . . .
C7 C 0.47072(12) 0.88059(9) 0.36921(7) 0.0187(2) Uani 1 1 d . . . . .
C8 C 0.33794(12) 0.91579(9) 0.34491(7) 0.0186(2) Uani 1 1 d . . . . .
C9 C 0.23898(16) 0.99346(11) 0.11049(8) 0.0311(3) Uani 1 1 d . . . . .
H9A H 0.3483(19) 0.9595(14) 0.1101(9) 0.041(4) Uiso 1 1 d . . . . .
H9B H 0.2171(17) 1.0649(14) 0.0744(10) 0.038(4) Uiso 1 1 d . . . . .
C10 C 0.17546(18) 0.91457(13) 0.09809(8) 0.0360(3) Uani 1 1 d . . . . .
H10A H 0.089(2) 0.9542(16) 0.0673(12) 0.061(6) Uiso 1 1 d . . . . .
H10B H 0.243(2) 0.8599(17) 0.0726(12) 0.058(6) Uiso 1 1 d . . . . .
C11 C -0.07710(13) 1.01273(10) 0.27621(7) 0.0229(3) Uani 1 1 d . . . . .
H11 H -0.0857(15) 1.0588(12) 0.2244(9) 0.028(4) Uiso 1 1 d . . . . .
C12 C -0.18345(13) 1.03348(10) 0.33476(8) 0.0250(3) Uani 1 1 d . . . . .
H12 H -0.2723(16) 1.0923(12) 0.3257(8) 0.028(4) Uiso 1 1 d . . . . .
C13 C -0.16362(13) 0.96949(10) 0.40625(7) 0.0240(3) Uani 1 1 d . . . . .
H13 H -0.2373(15) 0.9840(12) 0.4487(9) 0.026(4) Uiso 1 1 d . . . . .
C14 C -0.03948(13) 0.88410(10) 0.41887(7) 0.0218(3) Uani 1 1 d . . . . .
H14 H -0.0266(15) 0.8386(12) 0.4708(9) 0.025(4) Uiso 1 1 d . . . . .
C15 C 0.24322(12) 0.72424(9) 0.45147(7) 0.0192(2) Uani 1 1 d . . . . .
C16 C 0.22658(12) 0.78617(10) 0.50495(7) 0.0209(2) Uani 1 1 d . . . . .
H16 H 0.1907(15) 0.8650(12) 0.4918(8) 0.024(4) Uiso 1 1 d . . . . .
C17 C 0.26168(13) 0.73533(11) 0.57723(7) 0.0241(3) Uani 1 1 d . . . . .
H17 H 0.2477(15) 0.7792(12) 0.6144(9) 0.027(4) Uiso 1 1 d . . . . .
C18 C 0.31645(13) 0.62254(10) 0.59685(7) 0.0244(3) Uani 1 1 d . . . . .
H18 H 0.3438(16) 0.5885(12) 0.6474(9) 0.029(4) Uiso 1 1 d . . . . .
C19 C 0.33415(13) 0.56074(10) 0.54417(7) 0.0242(3) Uani 1 1 d . . . . .
H19 H 0.3743(16) 0.4816(13) 0.5576(9) 0.032(4) Uiso 1 1 d . . . . .
C20 C 0.29654(13) 0.61118(10) 0.47239(7) 0.0218(3) Uani 1 1 d . . . . .
H20 H 0.3085(15) 0.5677(12) 0.4336(8) 0.024(4) Uiso 1 1 d . . . . .
C21 C 0.24857(13) 1.02053(9) 0.34921(7) 0.0213(3) Uani 1 1 d . . . . .
H21 H 0.1528(16) 1.0480(11) 0.3334(8) 0.023(3) Uiso 1 1 d . . . . .
C22 C 0.29411(14) 1.08767(10) 0.37743(7) 0.0246(3) Uani 1 1 d . . . . .
H22 H 0.2336(16) 1.1601(13) 0.3809(8) 0.028(4) Uiso 1 1 d . . . . .
C23 C 0.42617(14) 1.05040(10) 0.40183(7) 0.0253(3) Uani 1 1 d . . . . .
H23 H 0.4559(16) 1.0978(13) 0.4214(9) 0.030(4) Uiso 1 1 d . . . . .
C24 C 0.51665(13) 0.94513(10) 0.39849(7) 0.0228(3) Uani 1 1 d . . . . .
H24 H 0.6088(16) 0.9164(12) 0.4158(8) 0.027(4) Uiso 1 1 d . . . . .
C25 C 0.69489(12) 0.71983(10) 0.36904(7) 0.0214(3) Uani 1 1 d . . . . .
H25A H 0.7445(15) 0.7682(12) 0.3390(9) 0.026(4) Uiso 1 1 d . . . . .
H25B H 0.7246(15) 0.6551(12) 0.3471(8) 0.023(3) Uiso 1 1 d . . . . .
C26 C 0.72778(12) 0.68839(9) 0.44992(7) 0.0195(2) Uani 1 1 d . . . . .
C27 C 0.62397(13) 0.68946(10) 0.51050(7) 0.0217(3) Uani 1 1 d . . . . .
H27 H 0.5253(16) 0.7115(12) 0.5002(8) 0.028(4) Uiso 1 1 d . . . . .
C28 C 0.65946(13) 0.65719(10) 0.58378(7) 0.0230(3) Uani 1 1 d . . . . .
H28 H 0.5856(16) 0.6588(12) 0.6261(9) 0.029(4) Uiso 1 1 d . . . . .
C29 C 0.79874(13) 0.62316(10) 0.59691(7) 0.0230(3) Uani 1 1 d . . . . .
H29 H 0.8239(15) 0.6000(12) 0.6470(9) 0.026(4) Uiso 1 1 d . . . . .
C30 C 0.90292(13) 0.62173(10) 0.53659(7) 0.0239(3) Uani 1 1 d . . . . .
H30 H 1.0024(17) 0.5980(12) 0.5450(9) 0.032(4) Uiso 1 1 d . . . . .
C31 C 0.86783(13) 0.65444(10) 0.46353(7) 0.0217(3) Uani 1 1 d . . . . .
H31 H 0.9400(16) 0.6537(12) 0.4201(9) 0.026(4) Uiso 1 1 d . . . . .
C41 C -0.05918(12) 0.68804(9) 0.16021(7) 0.0183(2) Uani 1 1 d . . . . .
O41 O -0.15657(8) 0.79083(6) 0.17255(5) 0.02162(19) Uani 1 1 d . . . . .
C42 C -0.27190(12) 0.84163(9) 0.12952(7) 0.0194(2) Uani 1 1 d . . . . .
O42 O -0.24855(9) 0.93081(7) 0.07622(5) 0.0240(2) Uani 1 1 d . . . . .
C43 C -0.30347(12) 0.76809(9) 0.09075(7) 0.0189(2) Uani 1 1 d . . . . .
O43 O -0.38786(9) 0.88609(7) 0.17914(5) 0.0240(2) Uani 1 1 d . . . . .
C44 C -0.24323(11) 0.65494(9) 0.11046(7) 0.0178(2) Uani 1 1 d . . . . .
C45 C -0.14542(12) 0.60990(9) 0.17145(7) 0.0179(2) Uani 1 1 d . . . . .
H45 H -0.2029(14) 0.6189(11) 0.2196(8) 0.019(3) Uiso 1 1 d . . . . .
C46 C 0.03978(12) 0.64693(9) 0.22298(7) 0.0178(2) Uani 1 1 d . . . . .
N46 N 0.17493(10) 0.61540(7) 0.18926(5) 0.0170(2) Uani 1 1 d . . . . .
O46 O 0.00329(9) 0.64066(7) 0.28961(5) 0.0254(2) Uani 1 1 d . . . . .
C47 C 0.17946(12) 0.64323(9) 0.11074(7) 0.0172(2) Uani 1 1 d . . . . .
C48 C 0.04325(12) 0.69012(9) 0.08953(7) 0.0176(2) Uani 1 1 d . . . . .
C49 C -0.27374(16) 1.01180(10) 0.11948(8) 0.0296(3) Uani 1 1 d . . . . .
H49A H -0.2980(16) 1.0841(13) 0.0847(9) 0.031(4) Uiso 1 1 d . . . . .
H49B H -0.1858(18) 0.9974(13) 0.1431(9) 0.039(4) Uiso 1 1 d . . . . .
C50 C -0.39226(17) 0.99395(11) 0.17849(9) 0.0363(3) Uani 1 1 d . . . . .
H50A H -0.377(2) 0.9986(16) 0.2281(12) 0.058(6) Uiso 1 1 d . . . . .
H50B H -0.491(2) 1.0464(16) 0.1625(11) 0.058(5) Uiso 1 1 d . . . . .
C51 C -0.39377(12) 0.81481(10) 0.03490(7) 0.0213(3) Uani 1 1 d . . . . .
H51 H -0.4334(14) 0.8951(12) 0.0220(8) 0.021(3) Uiso 1 1 d . . . . .
C52 C -0.42343(12) 0.74948(10) -0.00226(7) 0.0225(3) Uani 1 1 d . . . . .
H52 H -0.4853(15) 0.7817(11) -0.0427(8) 0.023(3) Uiso 1 1 d . . . . .
C53 C -0.36334(12) 0.63702(10) 0.01672(7) 0.0218(3) Uani 1 1 d . . . . .
H53 H -0.3827(16) 0.5910(12) -0.0104(9) 0.028(4) Uiso 1 1 d . . . . .
C54 C -0.27498(12) 0.59017(10) 0.07302(7) 0.0199(2) Uani 1 1 d . . . . .
H54 H -0.2345(15) 0.5116(12) 0.0863(8) 0.023(4) Uiso 1 1 d . . . . .
C55 C -0.05815(12) 0.49031(9) 0.18036(7) 0.0182(2) Uani 1 1 d . . . . .
C56 C -0.06290(12) 0.42370(10) 0.25129(7) 0.0216(3) Uani 1 1 d . . . . .
H56 H -0.1213(15) 0.4570(12) 0.2930(9) 0.025(4) Uiso 1 1 d . . . . .
C57 C 0.01127(13) 0.31256(10) 0.26260(8) 0.0250(3) Uani 1 1 d . . . . .
H57 H 0.0043(16) 0.2677(13) 0.3121(9) 0.031(4) Uiso 1 1 d . . . . .
C58 C 0.09188(13) 0.26684(10) 0.20284(8) 0.0243(3) Uani 1 1 d . . . . .
H58 H 0.1412(16) 0.1908(13) 0.2108(9) 0.030(4) Uiso 1 1 d . . . . .
C59 C 0.10004(12) 0.33279(10) 0.13209(7) 0.0224(3) Uani 1 1 d . . . . .
H59 H 0.1599(16) 0.3000(12) 0.0898(9) 0.029(4) Uiso 1 1 d . . . . .
C60 C 0.02588(12) 0.44396(9) 0.12052(7) 0.0193(2) Uani 1 1 d . . . . .
H60 H 0.0327(14) 0.4887(11) 0.0701(8) 0.021(3) Uiso 1 1 d . . . . .
C61 C 0.29797(13) 0.62937(10) 0.05920(7) 0.0208(2) Uani 1 1 d . . . . .
H61 H 0.3925(16) 0.5957(12) 0.0755(8) 0.027(4) Uiso 1 1 d . . . . .
C62 C 0.27800(13) 0.66590(10) -0.01673(7) 0.0225(3) Uani 1 1 d . . . . .
H62 H 0.3596(15) 0.6554(11) -0.0538(8) 0.021(3) Uiso 1 1 d . . . . .
C63 C 0.14385(13) 0.71490(10) -0.03911(7) 0.0224(3) Uani 1 1 d . . . . .
H63 H 0.1327(15) 0.7391(12) -0.0917(9) 0.026(4) Uiso 1 1 d . . . . .
C64 C 0.02555(13) 0.72733(9) 0.01409(7) 0.0205(2) Uani 1 1 d . . . . .
H64 H -0.0677(17) 0.7620(12) -0.0027(9) 0.030(4) Uiso 1 1 d . . . . .
C65 C 0.29809(12) 0.57919(9) 0.22945(7) 0.0189(2) Uani 1 1 d . . . . .
H65A H 0.2607(15) 0.5767(11) 0.2834(9) 0.023(4) Uiso 1 1 d . . . . .
H65B H 0.3456(15) 0.6327(11) 0.2135(8) 0.021(3) Uiso 1 1 d . . . . .
C66 C 0.39941(12) 0.46835(9) 0.21869(6) 0.0175(2) Uani 1 1 d . . . . .
C67 C 0.54257(12) 0.44479(10) 0.22101(7) 0.0193(2) Uani 1 1 d . . . . .
H67 H 0.5747(15) 0.5024(12) 0.2263(8) 0.025(4) Uiso 1 1 d . . . . .
C68 C 0.63612(13) 0.34111(10) 0.21641(7) 0.0218(3) Uani 1 1 d . . . . .
H68 H 0.7349(16) 0.3266(12) 0.2188(8) 0.026(4) Uiso 1 1 d . . . . .
C69 C 0.58748(13) 0.26104(10) 0.20883(7) 0.0227(3) Uani 1 1 d . . . . .
H69 H 0.6539(16) 0.1888(13) 0.2044(8) 0.027(4) Uiso 1 1 d . . . . .
C70 C 0.44502(13) 0.28432(10) 0.20585(7) 0.0221(3) Uani 1 1 d . . . . .
H70 H 0.4097(15) 0.2269(12) 0.2010(8) 0.027(4) Uiso 1 1 d . . . . .
C71 C 0.35159(13) 0.38766(10) 0.21054(7) 0.0199(2) Uani 1 1 d . . . . .
H71 H 0.2533(16) 0.4036(11) 0.2096(8) 0.024(4) Uiso 1 1 d . . . . .

loop_
_atom_site_aniso_label
_atom_site_aniso_U_11
_atom_site_aniso_U_22
_atom_site_aniso_U_33
_atom_site_aniso_U_23
_atom_site_aniso_U_13
_atom_site_aniso_U_12
C1 0.0216(6) 0.0181(5) 0.0147(6) -0.0029(4) -0.0046(4) -0.0051(5)
O1 0.0208(4) 0.0228(4) 0.0159(4) -0.0037(3) -0.0048(3) -0.0034(3)
C2 0.0233(6) 0.0162(5) 0.0194(7) -0.0020(4) -0.0067(5) -0.0066(5)
O2 0.0295(5) 0.0174(4) 0.0214(5) -0.0016(3) -0.0015(3) -0.0079(3)
C3 0.0224(6) 0.0189(5) 0.0213(7) -0.0057(5) -0.0050(5) -0.0086(5)
O3 0.0292(5) 0.0249(4) 0.0179(5) -0.0048(3) -0.0056(3) -0.0106(4)
C4 0.0213(6) 0.0175(5) 0.0216(7) -0.0047(5) -0.0054(5) -0.0085(5)
C5 0.0221(6) 0.0163(5) 0.0183(6) -0.0051(4) -0.0030(4) -0.0067(5)
C6 0.0222(6) 0.0196(6) 0.0130(6) -0.0014(4) -0.0027(4) -0.0062(5)
N6 0.0184(5) 0.0189(5) 0.0173(5) -0.0035(4) -0.0022(4) -0.0042(4)
O6 0.0273(4) 0.0203(4) 0.0243(5) -0.0077(3) -0.0062(4) -0.0027(4)
C7 0.0216(6) 0.0188(5) 0.0142(6) -0.0006(4) -0.0008(4) -0.0072(5)
C8 0.0224(6) 0.0188(6) 0.0142(6) -0.0006(4) -0.0016(4) -0.0083(5)
C9 0.0394(8) 0.0261(7) 0.0216(7) 0.0001(5) 0.0012(6) -0.0091(6)
C10 0.0522(9) 0.0400(8) 0.0189(8) -0.0068(6) -0.0007(6) -0.0196(7)
C11 0.0250(6) 0.0222(6) 0.0230(7) -0.0040(5) -0.0077(5) -0.0074(5)
C12 0.0210(6) 0.0254(6) 0.0296(7) -0.0077(5) -0.0073(5) -0.0049(5)
C13 0.0207(6) 0.0284(6) 0.0262(7) -0.0100(5) -0.0017(5) -0.0093(5)
C14 0.0235(6) 0.0235(6) 0.0217(7) -0.0047(5) -0.0035(5) -0.0111(5)
C15 0.0189(6) 0.0195(6) 0.0194(6) -0.0034(5) -0.0017(4) -0.0072(5)
C16 0.0221(6) 0.0196(6) 0.0205(7) -0.0042(5) -0.0020(5) -0.0064(5)
C17 0.0252(6) 0.0301(6) 0.0190(7) -0.0074(5) -0.0010(5) -0.0103(5)
C18 0.0240(6) 0.0300(7) 0.0178(7) 0.0011(5) -0.0028(5) -0.0111(5)
C19 0.0248(6) 0.0204(6) 0.0245(7) 0.0011(5) -0.0029(5) -0.0079(5)
C20 0.0241(6) 0.0200(6) 0.0212(7) -0.0037(5) -0.0021(5) -0.0078(5)
C21 0.0231(6) 0.0182(6) 0.0217(7) -0.0014(5) -0.0050(5) -0.0061(5)
C22 0.0304(7) 0.0177(6) 0.0249(7) -0.0031(5) -0.0052(5) -0.0068(5)
C23 0.0337(7) 0.0237(6) 0.0236(7) -0.0041(5) -0.0059(5) -0.0145(5)
C24 0.0243(6) 0.0252(6) 0.0210(7) -0.0022(5) -0.0043(5) -0.0112(5)
C25 0.0178(6) 0.0249(6) 0.0191(7) -0.0040(5) -0.0026(5) -0.0040(5)
C26 0.0233(6) 0.0160(5) 0.0190(6) -0.0037(4) -0.0036(5) -0.0057(5)
C27 0.0211(6) 0.0214(6) 0.0217(7) -0.0035(5) -0.0031(5) -0.0061(5)
C28 0.0272(6) 0.0221(6) 0.0195(7) -0.0040(5) -0.0012(5) -0.0086(5)
C29 0.0301(7) 0.0208(6) 0.0191(7) -0.0021(5) -0.0074(5) -0.0084(5)
C30 0.0229(6) 0.0238(6) 0.0248(7) -0.0047(5) -0.0067(5) -0.0057(5)
C31 0.0212(6) 0.0215(6) 0.0214(7) -0.0050(5) -0.0017(5) -0.0060(5)
C41 0.0183(5) 0.0160(5) 0.0186(6) -0.0048(4) -0.0028(4) -0.0020(4)
O41 0.0205(4) 0.0178(4) 0.0260(5) -0.0090(3) -0.0080(3) 0.0001(3)
C42 0.0179(5) 0.0171(5) 0.0199(6) -0.0023(5) -0.0033(4) -0.0024(4)
O42 0.0320(5) 0.0200(4) 0.0216(5) -0.0018(3) -0.0053(4) -0.0110(4)
C43 0.0157(5) 0.0204(6) 0.0190(6) -0.0046(5) 0.0008(4) -0.0051(4)
O43 0.0213(4) 0.0205(4) 0.0281(5) -0.0092(4) 0.0006(3) -0.0031(3)
C44 0.0150(5) 0.0197(6) 0.0167(6) -0.0029(4) 0.0015(4) -0.0057(4)
C45 0.0166(5) 0.0190(6) 0.0163(6) -0.0040(4) -0.0001(4) -0.0044(4)
C46 0.0199(6) 0.0158(5) 0.0169(7) -0.0046(4) -0.0022(4) -0.0039(4)
N46 0.0181(5) 0.0170(4) 0.0158(5) -0.0034(4) -0.0045(4) -0.0043(4)
O46 0.0229(4) 0.0319(5) 0.0177(5) -0.0073(4) -0.0024(3) -0.0031(4)
C47 0.0217(6) 0.0143(5) 0.0174(6) -0.0029(4) -0.0039(5) -0.0071(4)
C48 0.0197(6) 0.0145(5) 0.0198(6) -0.0035(4) -0.0031(5) -0.0064(4)
C49 0.0428(8) 0.0187(6) 0.0299(8) -0.0036(5) -0.0118(6) -0.0101(6)
C50 0.0488(9) 0.0229(7) 0.0365(9) -0.0132(6) 0.0005(7) -0.0089(6)
C51 0.0176(6) 0.0197(6) 0.0230(7) -0.0024(5) -0.0017(5) -0.0037(5)
C52 0.0182(6) 0.0269(6) 0.0215(7) -0.0034(5) -0.0044(5) -0.0062(5)
C53 0.0191(6) 0.0252(6) 0.0231(7) -0.0067(5) -0.0015(5) -0.0089(5)
C54 0.0171(5) 0.0193(6) 0.0219(7) -0.0041(5) 0.0009(4) -0.0062(5)
C55 0.0165(5) 0.0183(6) 0.0207(6) -0.0033(5) -0.0041(4) -0.0062(4)
C56 0.0200(6) 0.0236(6) 0.0211(7) -0.0030(5) -0.0027(5) -0.0077(5)
C57 0.0242(6) 0.0222(6) 0.0272(8) 0.0033(5) -0.0067(5) -0.0096(5)
C58 0.0221(6) 0.0159(6) 0.0352(8) -0.0024(5) -0.0090(5) -0.0056(5)
C59 0.0193(6) 0.0224(6) 0.0282(7) -0.0093(5) -0.0044(5) -0.0062(5)
C60 0.0190(6) 0.0200(6) 0.0199(7) -0.0036(5) -0.0035(4) -0.0070(5)
C61 0.0194(6) 0.0211(6) 0.0225(7) -0.0037(5) -0.0035(5) -0.0074(5)
C62 0.0235(6) 0.0250(6) 0.0204(7) -0.0047(5) 0.0004(5) -0.0110(5)
C63 0.0269(6) 0.0243(6) 0.0170(7) -0.0014(5) -0.0041(5) -0.0105(5)
C64 0.0216(6) 0.0195(5) 0.0209(7) -0.0021(5) -0.0062(5) -0.0069(5)
C65 0.0199(6) 0.0189(6) 0.0190(7) -0.0046(5) -0.0070(5) -0.0047(5)
C66 0.0208(6) 0.0192(6) 0.0108(6) -0.0014(4) -0.0025(4) -0.0054(5)
C67 0.0219(6) 0.0225(6) 0.0139(6) -0.0027(4) -0.0028(4) -0.0080(5)
C68 0.0193(6) 0.0275(6) 0.0163(6) -0.0047(5) -0.0031(4) -0.0041(5)
C69 0.0256(6) 0.0200(6) 0.0179(7) -0.0046(5) -0.0034(5) -0.0010(5)
C70 0.0269(6) 0.0200(6) 0.0197(7) -0.0039(5) -0.0038(5) -0.0073(5)
C71 0.0197(6) 0.0217(6) 0.0182(6) -0.0042(5) -0.0032(4) -0.0061(5)

loop_
_atom_type_symbol
_atom_type_description
_atom_type_scat_dispersion_real
_atom_type_scat_dispersion_imag
_atom_type_scat_source
C C 0.0181 0.0091 'International Tables Vol C Tables 4.2.6.8 and 6.1.1.4'
H H 0.0000 0.0000 'International Tables Vol C Tables 4.2.6.8 and 6.1.1.4'
N N 0.0311 0.0180 'International Tables Vol C Tables 4.2.6.8 and 6.1.1.4'
O O 0.0492 0.0322 'International Tables Vol C Tables 4.2.6.8 and 6.1.1.4'

loop_
_geom_angle_atom_site_label_1
_geom_angle_atom_site_label_2
_geom_angle_atom_site_label_3
_geom_angle
_geom_angle_site_symmetry_1
_geom_angle_site_symmetry_3
_geom_angle_publ_flag
O1 C1 C8 116.97(9) . . ?
O1 C1 C6 105.24(9) . . ?
C8 C1 C6 102.22(9) . . ?
O1 C1 C5 106.89(9) . . ?
C8 C1 C5 114.67(9) . . ?
C6 C1 C5 110.29(9) . . ?
C2 O1 C1 117.70(9) . . ?
O3 C2 O2 105.90(9) . . ?
O3 C2 O1 105.85(9) . . ?
O2 C2 O1 109.16(9) . . ?
O3 C2 C3 111.16(9) . . ?
O2 C2 C3 109.66(9) . . ?
O1 C2 C3 114.70(10) . . ?
C2 O2 C9 105.01(9) . . ?
C11 C3 C4 120.40(11) . . ?
C11 C3 C2 118.45(11) . . ?
C4 C3 C2 121.13(10) . . ?
C2 O3 C10 108.19(10) . . ?
C14 C4 C3 118.88(11) . . ?
C14 C4 C5 123.20(11) . . ?
C3 C4 C5 117.88(11) . . ?
C15 C5 C4 116.84(10) . . ?
C15 C5 C1 113.81(9) . . ?
C4 C5 C1 106.30(9) . . ?
C15 C5 H5 107.0(8) . . ?
C4 C5 H5 107.1(8) . . ?
C1 C5 H5 105.0(8) . . ?
O6 C6 N6 126.48(11) . . ?
O6 C6 C1 125.73(10) . . ?
N6 C6 C1 107.78(9) . . ?
C6 N6 C7 111.03(9) . . ?
C6 N6 C25 124.25(10) . . ?
C7 N6 C25 123.54(10) . . ?
C24 C7 C8 122.72(11) . . ?
C24 C7 N6 126.66(11) . . ?
C8 C7 N6 110.61(10) . . ?
C21 C8 C7 118.96(11) . . ?
C21 C8 C1 133.25(11) . . ?
C7 C8 C1 107.73(10) . . ?
O2 C9 C10 102.70(11) . . ?
O2 C9 H9A 109.6(9) . . ?
C10 C9 H9A 111.9(9) . . ?
O2 C9 H9B 109.0(10) . . ?
C10 C9 H9B 115.1(10) . . ?
H9A C9 H9B 108.3(13) . . ?
O3 C10 C9 104.56(11) . . ?
O3 C10 H10A 109.0(11) . . ?
C9 C10 H10A 112.2(11) . . ?
O3 C10 H10B 110.5(12) . . ?
C9 C10 H10B 112.2(12) . . ?
H10A C10 H10B 108.4(16) . . ?
C12 C11 C3 120.20(12) . . ?
C12 C11 H11 122.1(9) . . ?
C3 C11 H11 117.7(9) . . ?
C11 C12 C13 119.65(12) . . ?
C11 C12 H12 120.2(9) . . ?
C13 C12 H12 120.1(9) . . ?
C14 C13 C12 120.32(12) . . ?
C14 C13 H13 119.0(9) . . ?
C12 C13 H13 120.7(9) . . ?
C13 C14 C4 120.54(12) . . ?
C13 C14 H14 119.5(8) . . ?
C4 C14 H14 120.0(8) . . ?
C20 C15 C16 118.41(11) . . ?
C20 C15 C5 118.31(11) . . ?
C16 C15 C5 123.26(10) . . ?
C17 C16 C15 120.37(11) . . ?
C17 C16 H16 119.5(9) . . ?
C15 C16 H16 120.2(9) . . ?
C18 C17 C16 120.46(12) . . ?
C18 C17 H17 119.8(9) . . ?
C16 C17 H17 119.7(9) . . ?
C19 C18 C17 119.53(12) . . ?
C19 C18 H18 121.3(9) . . ?
C17 C18 H18 119.2(9) . . ?
C18 C19 C20 120.14(12) . . ?
C18 C19 H19 119.6(9) . . ?
C20 C19 H19 120.3(9) . . ?
C19 C20 C15 121.08(12) . . ?
C19 C20 H20 121.2(8) . . ?
C15 C20 H20 117.7(8) . . ?
C8 C21 C22 119.14(11) . . ?
C8 C21 H21 121.3(8) . . ?
C22 C21 H21 119.6(8) . . ?
C23 C22 C21 120.77(11) . . ?
C23 C22 H22 119.0(9) . . ?
C21 C22 H22 120.2(9) . . ?
C22 C23 C24 120.77(11) . . ?
C22 C23 H23 119.7(9) . . ?
C24 C23 H23 119.5(9) . . ?
C7 C24 C23 117.61(11) . . ?
C7 C24 H24 119.6(9) . . ?
C23 C24 H24 122.8(9) . . ?
N6 C25 C26 114.55(10) . . ?
N6 C25 H25A 107.5(9) . . ?
C26 C25 H25A 110.5(9) . . ?
N6 C25 H25B 105.8(8) . . ?
C26 C25 H25B 110.4(8) . . ?
H25A C25 H25B 107.8(12) . . ?
C27 C26 C31 119.11(11) . . ?
C27 C26 C25 122.35(11) . . ?
C31 C26 C25 118.51(11) . . ?
C26 C27 C28 120.36(11) . . ?
C26 C27 H27 118.4(9) . . ?
C28 C27 H27 121.2(9) . . ?
C29 C28 C27 120.23(12) . . ?
C29 C28 H28 120.0(9) . . ?
C27 C28 H28 119.8(9) . . ?
C28 C29 C30 119.66(12) . . ?
C28 C29 H29 120.6(9) . . ?
C30 C29 H29 119.7(9) . . ?
C31 C30 C29 120.24(12) . . ?
C31 C30 H30 119.1(9) . . ?
C29 C30 H30 120.7(9) . . ?
C30 C31 C26 120.39(12) . . ?
C30 C31 H31 121.5(9) . . ?
C26 C31 H31 118.1(9) . . ?
O41 C41 C48 116.34(9) . . ?
O41 C41 C46 105.94(9) . . ?
C48 C41 C46 102.19(9) . . ?
O41 C41 C45 106.97(9) . . ?
C48 C41 C45 115.74(9) . . ?
C46 C41 C45 108.95(9) . . ?
C42 O41 C41 118.62(9) . . ?
O43 C42 O42 105.90(9) . . ?
O43 C42 O41 106.02(9) . . ?
O42 C42 O41 108.74(9) . . ?
O43 C42 C43 110.57(9) . . ?
O42 C42 C43 109.87(10) . . ?
O41 C42 C43 115.29(9) . . ?
C42 O42 C49 104.11(9) . . ?
C51 C43 C44 120.38(11) . . ?
C51 C43 C42 118.95(10) . . ?
C44 C43 C42 120.66(11) . . ?
C42 O43 C50 107.67(10) . . ?
C54 C44 C43 118.72(11) . . ?
C54 C44 C45 123.81(10) . . ?
C43 C44 C45 117.47(10) . . ?
C55 C45 C44 116.31(10) . . ?
C55 C45 C41 114.62(9) . . ?
C44 C45 C41 107.08(9) . . ?
C55 C45 H45 106.4(8) . . ?
C44 C45 H45 107.9(8) . . ?
C41 C45 H45 103.6(8) . . ?
O46 C46 N46 126.52(11) . . ?
O46 C46 C41 125.99(11) . . ?
N46 C46 C41 107.44(10) . . ?
C46 N46 C47 111.32(9) . . ?
C46 N46 C65 123.58(10) . . ?
C47 N46 C65 123.89(10) . . ?
C61 C47 C48 122.68(11) . . ?
C61 C47 N46 127.00(11) . . ?
C48 C47 N46 110.32(10) . . ?
C64 C48 C47 119.09(11) . . ?
C64 C48 C41 132.94(11) . . ?
C47 C48 C41 107.97(10) . . ?
O42 C49 C50 102.89(10) . . ?
O42 C49 H49A 107.6(9) . . ?
C50 C49 H49A 114.7(9) . . ?
O42 C49 H49B 109.3(9) . . ?
C50 C49 H49B 111.4(10) . . ?
H49A C49 H49B 110.5(13) . . ?
O43 C50 C49 104.45(11) . . ?
O43 C50 H50A 110.1(12) . . ?
C49 C50 H50A 111.4(12) . . ?
O43 C50 H50B 106.2(11) . . ?
C49 C50 H50B 111.8(11) . . ?
H50A C50 H50B 112.5(16) . . ?
C52 C51 C43 120.26(11) . . ?
C52 C51 H51 121.6(8) . . ?
C43 C51 H51 118.1(8) . . ?
C51 C52 C53 119.68(11) . . ?
C51 C52 H52 121.0(8) . . ?
C53 C52 H52 119.3(8) . . ?
C54 C53 C52 120.21(11) . . ?
C54 C53 H53 120.2(9) . . ?
C52 C53 H53 119.5(9) . . ?
C53 C54 C44 120.73(11) . . ?
C53 C54 H54 119.6(9) . . ?
C44 C54 H54 119.7(9) . . ?
C56 C55 C60 118.71(11) . . ?
C56 C55 C45 118.31(11) . . ?
C60 C55 C45 122.98(11) . . ?
C57 C56 C55 121.03(12) . . ?
C57 C56 H56 120.8(9) . . ?
C55 C56 H56 118.2(9) . . ?
C58 C57 C56 119.94(12) . . ?
C58 C57 H57 120.6(9) . . ?
C56 C57 H57 119.5(9) . . ?
C57 C58 C59 119.61(11) . . ?
C57 C58 H58 119.5(9) . . ?
C59 C58 H58 120.8(9) . . ?
C58 C59 C60 120.62(12) . . ?
C58 C59 H59 119.3(9) . . ?
C60 C59 H59 120.0(9) . . ?
C59 C60 C55 120.06(11) . . ?
C59 C60 H60 119.1(8) . . ?
C55 C60 H60 120.8(8) . . ?
C47 C61 C62 117.39(11) . . ?
C47 C61 H61 121.2(9) . . ?
C62 C61 H61 121.4(9) . . ?
C63 C62 C61 120.98(11) . . ?
C63 C62 H62 120.3(8) . . ?
C61 C62 H62 118.7(8) . . ?
C62 C63 C64 120.56(12) . . ?
C62 C63 H63 119.5(9) . . ?
C64 C63 H63 120.0(9) . . ?
C48 C64 C63 119.27(11) . . ?
C48 C64 H64 121.4(9) . . ?
C63 C64 H64 119.4(9) . . ?
N46 C65 C66 113.25(9) . . ?
N46 C65 H65A 105.4(8) . . ?
C66 C65 H65A 110.1(8) . . ?
N46 C65 H65B 109.2(8) . . ?
C66 C65 H65B 110.0(8) . . ?
H65A C65 H65B 108.8(12) . . ?
C71 C66 C67 119.34(11) . . ?
C71 C66 C65 121.24(10) . . ?
C67 C66 C65 119.32(10) . . ?
C68 C67 C66 120.19(11) . . ?
C68 C67 H67 121.4(8) . . ?
C66 C67 H67 118.4(8) . . ?
C69 C68 C67 120.08(11) . . ?
C69 C68 H68 121.3(9) . . ?
C67 C68 H68 118.6(9) . . ?
C68 C69 C70 119.98(11) . . ?
C68 C69 H69 119.8(9) . . ?
C70 C69 H69 120.2(9) . . ?
C71 C70 C69 119.98(11) . . ?
C71 C70 H70 119.9(8) . . ?
C69 C70 H70 120.2(8) . . ?
C70 C71 C66 120.42(11) . . ?
C70 C71 H71 120.3(9) . . ?
C66 C71 H71 119.3(9) . . ?

loop_
_geom_bond_atom_site_label_1
_geom_bond_atom_site_label_2
_geom_bond_distance
_geom_bond_site_symmetry_2
_geom_bond_publ_flag
C1 O1 1.4305(14) . ?
C1 C8 1.5184(16) . ?
C1 C6 1.5512(16) . ?
C1 C5 1.5543(16) . ?
O1 C2 1.4147(14) . ?
C2 O3 1.4060(14) . ?
C2 O2 1.4069(14) . ?
C2 C3 1.5102(17) . ?
O2 C9 1.4343(17) . ?
C3 C11 1.3910(17) . ?
C3 C4 1.3970(17) . ?
O3 C10 1.4317(18) . ?
C4 C14 1.3954(17) . ?
C4 C5 1.5188(16) . ?
C5 C15 1.5145(17) . ?
C5 H5 0.982(14) . ?
C6 O6 1.2174(14) . ?
C6 N6 1.3646(16) . ?
N6 C7 1.4076(15) . ?
N6 C25 1.4582(15) . ?
C7 C24 1.3798(17) . ?
C7 C8 1.3954(16) . ?
C8 C21 1.3880(16) . ?
C9 C10 1.512(2) . ?
C9 H9A 1.047(18) . ?
C9 H9B 0.997(17) . ?
C10 H10A 1.05(2) . ?
C10 H10B 0.96(2) . ?
C11 C12 1.3870(18) . ?
C11 H11 1.001(16) . ?
C12 C13 1.3896(19) . ?
C12 H12 0.978(15) . ?
C13 C14 1.3849(18) . ?
C13 H13 0.985(15) . ?
C14 H14 1.003(15) . ?
C15 C20 1.3929(17) . ?
C15 C16 1.3987(17) . ?
C16 C17 1.3895(18) . ?
C16 H16 0.969(15) . ?
C17 C18 1.3889(18) . ?
C17 H17 0.975(15) . ?
C18 C19 1.3828(19) . ?
C18 H18 0.978(16) . ?
C19 C20 1.3875(18) . ?
C19 H19 0.976(16) . ?
C20 H20 1.000(15) . ?
C21 C22 1.3953(18) . ?
C21 H21 0.992(15) . ?
C22 C23 1.3871(18) . ?
C22 H22 0.958(16) . ?
C23 C24 1.3936(18) . ?
C23 H23 0.965(16) . ?
C24 H24 0.967(15) . ?
C25 C26 1.5183(17) . ?
C25 H25A 0.968(16) . ?
C25 H25B 0.979(15) . ?
C26 C27 1.3898(17) . ?
C26 C31 1.3953(17) . ?
C27 C28 1.3926(18) . ?
C27 H27 0.990(15) . ?
C28 C29 1.3851(18) . ?
C28 H28 0.978(16) . ?
C29 C30 1.3885(19) . ?
C29 H29 0.955(16) . ?
C30 C31 1.3872(18) . ?
C30 H30 0.985(16) . ?
C31 H31 0.982(15) . ?
C41 O41 1.4271(13) . ?
C41 C48 1.5140(16) . ?
C41 C46 1.5529(15) . ?
C41 C45 1.5558(16) . ?
O41 C42 1.4163(14) . ?
C42 O43 1.4014(14) . ?
C42 O42 1.4078(14) . ?
C42 C43 1.5105(17) . ?
O42 C49 1.4341(15) . ?
C43 C51 1.3935(17) . ?
C43 C44 1.3977(16) . ?
O43 C50 1.4315(16) . ?
C44 C54 1.3950(17) . ?
C44 C45 1.5168(16) . ?
C45 C55 1.5153(15) . ?
C45 H45 0.979(15) . ?
C46 O46 1.2092(15) . ?
C46 N46 1.3680(15) . ?
N46 C47 1.4022(15) . ?
N46 C65 1.4572(14) . ?
C47 C61 1.3804(17) . ?
C47 C48 1.3988(16) . ?
C48 C64 1.3825(17) . ?
C49 C50 1.516(2) . ?
C49 H49A 0.995(16) . ?
C49 H49B 1.014(17) . ?
C50 H50A 0.98(2) . ?
C50 H50B 1.05(2) . ?
C51 C52 1.3858(18) . ?
C51 H51 0.988(14) . ?
C52 C53 1.3887(18) . ?
C52 H52 0.986(15) . ?
C53 C54 1.3872(17) . ?
C53 H53 0.981(16) . ?
C54 H54 0.969(15) . ?
C55 C56 1.3916(18) . ?
C55 C60 1.3988(17) . ?
C56 C57 1.3914(17) . ?
C56 H56 0.980(15) . ?
C57 C58 1.3837(19) . ?
C57 H57 0.966(17) . ?
C58 C59 1.3887(19) . ?
C58 H58 0.949(16) . ?
C59 C60 1.3916(17) . ?
C59 H59 0.991(16) . ?
C60 H60 0.978(15) . ?
C61 C62 1.3954(18) . ?
C61 H61 0.981(15) . ?
C62 C63 1.3886(18) . ?
C62 H62 0.967(15) . ?
C63 C64 1.3964(18) . ?
C63 H63 0.960(16) . ?
C64 H64 0.974(16) . ?
C65 C66 1.5146(15) . ?
C65 H65A 0.995(15) . ?
C65 H65B 0.965(15) . ?
C66 C71 1.3920(17) . ?
C66 C67 1.3943(17) . ?
C67 C68 1.3909(17) . ?
C67 H67 0.976(15) . ?
C68 C69 1.3859(18) . ?
C68 H68 0.968(15) . ?
C69 C70 1.3901(18) . ?
C69 H69 0.977(15) . ?
C70 C71 1.3873(17) . ?
C70 H70 0.993(15) . ?
C71 H71 0.956(15) . ?

loop_
_geom_torsion_atom_site_label_1
_geom_torsion_atom_site_label_2
_geom_torsion_atom_site_label_3
_geom_torsion_atom_site_label_4
_geom_torsion
_geom_torsion_site_symmetry_1
_geom_torsion_site_symmetry_2
_geom_torsion_site_symmetry_3
_geom_torsion_site_symmetry_4
_geom_torsion_publ_flag
C8 C1 O1 C2 -70.52(13) . . . . ?
C6 C1 O1 C2 176.85(9) . . . . ?
C5 C1 O1 C2 59.57(12) . . . . ?
C1 O1 C2 O3 -144.02(9) . . . . ?
C1 O1 C2 O2 102.39(11) . . . . ?
C1 O1 C2 C3 -21.10(14) . . . . ?
O3 C2 O2 C9 -36.67(12) . . . . ?
O1 C2 O2 C9 76.88(11) . . . . ?
C3 C2 O2 C9 -156.69(10) . . . . ?
O3 C2 C3 C11 -72.88(13) . . . . ?
O2 C2 C3 C11 43.88(14) . . . . ?
O1 C2 C3 C11 167.10(10) . . . . ?
O3 C2 C3 C4 108.89(12) . . . . ?
O2 C2 C3 C4 -134.35(11) . . . . ?
O1 C2 C3 C4 -11.13(15) . . . . ?
O2 C2 O3 C10 22.72(13) . . . . ?
O1 C2 O3 C10 -93.10(11) . . . . ?
C3 C2 O3 C10 141.76(11) . . . . ?
C11 C3 C4 C14 0.16(17) . . . . ?
C2 C3 C4 C14 178.36(10) . . . . ?
C11 C3 C4 C5 -177.69(10) . . . . ?
C2 C3 C4 C5 0.51(16) . . . . ?
C14 C4 C5 C15 -12.99(16) . . . . ?
C3 C4 C5 C15 164.76(10) . . . . ?
C14 C4 C5 C1 -141.26(11) . . . . ?
C3 C4 C5 C1 36.49(13) . . . . ?
O1 C1 C5 C15 165.21(9) . . . . ?
C8 C1 C5 C15 -63.41(13) . . . . ?
C6 C1 C5 C15 51.30(12) . . . . ?
O1 C1 C5 C4 -64.76(11) . . . . ?
C8 C1 C5 C4 66.62(12) . . . . ?
C6 C1 C5 C4 -178.67(9) . . . . ?
O1 C1 C6 O6 -50.55(15) . . . . ?
C8 C1 C6 O6 -173.23(12) . . . . ?
C5 C1 C6 O6 64.41(15) . . . . ?
O1 C1 C6 N6 130.62(10) . . . . ?
C8 C1 C6 N6 7.94(12) . . . . ?
C5 C1 C6 N6 -114.42(10) . . . . ?
O6 C6 N6 C7 174.53(12) . . . . ?
C1 C6 N6 C7 -6.65(13) . . . . ?
O6 C6 N6 C25 6.61(19) . . . . ?
C1 C6 N6 C25 -174.58(10) . . . . ?
C6 N6 C7 C24 -177.81(12) . . . . ?
C25 N6 C7 C24 -9.78(18) . . . . ?
C6 N6 C7 C8 2.41(13) . . . . ?
C25 N6 C7 C8 170.43(10) . . . . ?
C24 C7 C8 C21 0.95(18) . . . . ?
N6 C7 C8 C21 -179.26(10) . . . . ?
C24 C7 C8 C1 -176.75(11) . . . . ?
N6 C7 C8 C1 3.04(13) . . . . ?
O1 C1 C8 C21 61.93(17) . . . . ?
C6 C1 C8 C21 176.27(13) . . . . ?
C5 C1 C8 C21 -64.40(17) . . . . ?
O1 C1 C8 C7 -120.83(11) . . . . ?
C6 C1 C8 C7 -6.49(12) . . . . ?
C5 C1 C8 C7 112.84(11) . . . . ?
C2 O2 C9 C10 35.10(13) . . . . ?
C2 O3 C10 C9 -0.59(14) . . . . ?
O2 C9 C10 O3 -20.98(14) . . . . ?
C4 C3 C11 C12 0.04(18) . . . . ?
C2 C3 C11 C12 -178.20(11) . . . . ?
C3 C11 C12 C13 0.48(18) . . . . ?
C11 C12 C13 C14 -1.22(19) . . . . ?
C12 C13 C14 C4 1.43(18) . . . . ?
C3 C4 C14 C13 -0.90(17) . . . . ?
C5 C4 C14 C13 176.84(11) . . . . ?
C4 C5 C15 C20 132.92(11) . . . . ?
C1 C5 C15 C20 -102.54(12) . . . . ?
C4 C5 C15 C16 -48.76(16) . . . . ?
C1 C5 C15 C16 75.78(14) . . . . ?
C20 C15 C16 C17 -0.50(18) . . . . ?
C5 C15 C16 C17 -178.82(11) . . . . ?
C15 C16 C17 C18 1.36(19) . . . . ?
C16 C17 C18 C19 -0.90(19) . . . . ?
C17 C18 C19 C20 -0.41(19) . . . . ?
C18 C19 C20 C15 1.28(19) . . . . ?
C16 C15 C20 C19 -0.82(18) . . . . ?
C5 C15 C20 C19 177.59(11) . . . . ?
C7 C8 C21 C22 0.21(17) . . . . ?
C1 C8 C21 C22 177.20(12) . . . . ?
C8 C21 C22 C23 -0.77(19) . . . . ?
C21 C22 C23 C24 0.2(2) . . . . ?
C8 C7 C24 C23 -1.49(18) . . . . ?
N6 C7 C24 C23 178.75(11) . . . . ?
C22 C23 C24 C7 0.89(19) . . . . ?
C6 N6 C25 C26 -121.54(12) . . . . ?
C7 N6 C25 C26 72.01(14) . . . . ?
N6 C25 C26 C27 12.83(16) . . . . ?
N6 C25 C26 C31 -168.96(10) . . . . ?
C31 C26 C27 C28 0.08(17) . . . . ?
C25 C26 C27 C28 178.29(11) . . . . ?
C26 C27 C28 C29 -0.34(18) . . . . ?
C27 C28 C29 C30 0.22(18) . . . . ?
C28 C29 C30 C31 0.16(18) . . . . ?
C29 C30 C31 C26 -0.42(18) . . . . ?
C27 C26 C31 C30 0.29(17) . . . . ?
C25 C26 C31 C30 -177.98(11) . . . . ?
C48 C41 O41 C42 75.45(13) . . . . ?
C46 C41 O41 C42 -171.82(9) . . . . ?
C45 C41 O41 C42 -55.69(13) . . . . ?
C41 O41 C42 O43 139.41(10) . . . . ?
C41 O41 C42 O42 -107.12(11) . . . . ?
C41 O41 C42 C43 16.74(15) . . . . ?
O43 C42 O42 C49 39.18(12) . . . . ?
O41 C42 O42 C49 -74.37(11) . . . . ?
C43 C42 O42 C49 158.61(10) . . . . ?
O43 C42 C43 C51 73.55(14) . . . . ?
O42 C42 C43 C51 -42.97(14) . . . . ?
O41 C42 C43 C51 -166.23(11) . . . . ?
O43 C42 C43 C44 -106.45(12) . . . . ?
O42 C42 C43 C44 137.02(11) . . . . ?
O41 C42 C43 C44 13.76(16) . . . . ?
O42 C42 O43 C50 -26.51(13) . . . . ?
O41 C42 O43 C50 88.91(12) . . . . ?
C43 C42 O43 C50 -145.47(11) . . . . ?
C51 C43 C44 C54 0.19(17) . . . . ?
C42 C43 C44 C54 -179.80(10) . . . . ?
C51 C43 C44 C45 179.70(10) . . . . ?
C42 C43 C44 C45 -0.29(16) . . . . ?
C54 C44 C45 C55 11.99(16) . . . . ?
C43 C44 C45 C55 -167.50(10) . . . . ?
C54 C44 C45 C41 141.65(11) . . . . ?
C43 C44 C45 C41 -37.84(14) . . . . ?
O41 C41 C45 C55 -165.10(9) . . . . ?
C48 C41 C45 C55 63.43(13) . . . . ?
C46 C41 C45 C55 -51.00(13) . . . . ?
O41 C41 C45 C44 64.28(11) . . . . ?
C48 C41 C45 C44 -67.18(12) . . . . ?
C46 C41 C45 C44 178.39(9) . . . . ?
O41 C41 C46 O46 51.37(15) . . . . ?
C48 C41 C46 O46 173.63(11) . . . . ?
C45 C41 C46 O46 -63.41(14) . . . . ?
O41 C41 C46 N46 -130.92(9) . . . . ?
C48 C41 C46 N46 -8.65(11) . . . . ?
C45 C41 C46 N46 114.30(10) . . . . ?
O46 C46 N46 C47 -174.70(11) . . . . ?
C41 C46 N46 C47 7.60(12) . . . . ?
O46 C46 N46 C65 -6.80(18) . . . . ?
C41 C46 N46 C65 175.50(9) . . . . ?
C46 N46 C47 C61 176.11(11) . . . . ?
C65 N46 C47 C61 8.25(17) . . . . ?
C46 N46 C47 C48 -3.22(13) . . . . ?
C65 N46 C47 C48 -171.07(10) . . . . ?
C61 C47 C48 C64 -2.02(17) . . . . ?
N46 C47 C48 C64 177.34(10) . . . . ?
C61 C47 C48 C41 177.86(10) . . . . ?
N46 C47 C48 C41 -2.78(12) . . . . ?
O41 C41 C48 C64 -58.50(17) . . . . ?
C46 C41 C48 C64 -173.37(12) . . . . ?
C45 C41 C48 C64 68.40(16) . . . . ?
O41 C41 C48 C47 121.65(10) . . . . ?
C46 C41 C48 C47 6.78(11) . . . . ?
C45 C41 C48 C47 -111.45(11) . . . . ?
C42 O42 C49 C50 -35.35(12) . . . . ?
C42 O43 C50 C49 3.90(14) . . . . ?
O42 C49 C50 O43 19.30(14) . . . . ?
C44 C43 C51 C52 -0.74(18) . . . . ?
C42 C43 C51 C52 179.25(11) . . . . ?
C43 C51 C52 C53 0.38(19) . . . . ?
C51 C52 C53 C54 0.54(19) . . . . ?
C52 C53 C54 C44 -1.10(18) . . . . ?
C43 C44 C54 C53 0.73(17) . . . . ?
C45 C44 C54 C53 -178.75(11) . . . . ?
C44 C45 C55 C56 -126.99(11) . . . . ?
C41 C45 C55 C56 107.07(12) . . . . ?
C44 C45 C55 C60 52.54(15) . . . . ?
C41 C45 C55 C60 -73.41(14) . . . . ?
C60 C55 C56 C57 -1.65(17) . . . . ?
C45 C55 C56 C57 177.90(11) . . . . ?
C55 C56 C57 C58 0.33(18) . . . . ?
C56 C57 C58 C59 1.10(18) . . . . ?
C57 C58 C59 C60 -1.19(18) . . . . ?
C58 C59 C60 C55 -0.14(18) . . . . ?
C56 C55 C60 C59 1.55(17) . . . . ?
C45 C55 C60 C59 -177.98(10) . . . . ?
C48 C47 C61 C62 1.02(17) . . . . ?
N46 C47 C61 C62 -178.23(11) . . . . ?
C47 C61 C62 C63 0.46(18) . . . . ?
C61 C62 C63 C64 -0.92(18) . . . . ?
C47 C48 C64 C63 1.50(17) . . . . ?
C41 C48 C64 C63 -178.34(11) . . . . ?
C62 C63 C64 C48 -0.09(18) . . . . ?
C46 N46 C65 C66 125.52(11) . . . . ?
C47 N46 C65 C66 -68.09(14) . . . . ?
N46 C65 C66 C71 -33.79(16) . . . . ?
N46 C65 C66 C67 149.68(11) . . . . ?
C71 C66 C67 C68 -1.01(17) . . . . ?
C65 C66 C67 C68 175.59(11) . . . . ?
C66 C67 C68 C69 0.57(18) . . . . ?
C67 C68 C69 C70 -0.02(18) . . . . ?
C68 C69 C70 C71 -0.08(18) . . . . ?
C69 C70 C71 C66 -0.37(18) . . . . ?
C67 C66 C71 C70 0.91(17) . . . . ?
C65 C66 C71 C70 -175.62(11) . . . . ?
